data_7152868
loop_
_publ_author_name
'Yeh, Ming-Chang P'
'Liang, Chia-Jung'
'Liu, Cheng-Yuan'
'Shih, Ya-Fon'
'Lee, I-Chen'
'Liu, Hsiang-Fang'
'Wang, Jeng-Long'

_publ_section_title
;
 Diastereoselective synthesis of vicinal cis-dihydroxyheterospirocycles by
 one-pot epoxidation/spirocyclization of C(3)-functionalized
 cyclohex-2-en-1-ols.
;
_journal_issue 20
_journal_name_full 'Organic &amp; biomolecular chemistry'
_journal_page_first 3393
_journal_page_last 3399
_journal_paper_doi 10.1039/c3ob27352k
_journal_volume 11
_journal_year 2013
_chemical_formula_moiety 'C10 H16 O4'
_chemical_formula_sum 'C10 H16 O4'
_chemical_formula_weight 200.23
_chemical_name_systematic
;
?
;
_space_group_IT_number 9
_symmetry_cell_setting monoclinic
_symmetry_space_group_name_Hall 'C -2yc'
_symmetry_space_group_name_H-M 'C 1 c 1'
_atom_sites_solution_hydrogens geom
_atom_sites_solution_primary direct
_atom_sites_solution_secondary difmap
_audit_creation_method SHELXL-97
_cell_angle_alpha 90.00
_cell_angle_beta 118.966(2)
_cell_angle_gamma 90.00
_cell_formula_units_Z 4
_cell_length_a 9.3155(11)
_cell_length_b 19.012(2)
_cell_length_c 6.3222(7)
_cell_measurement_reflns_used 0
_cell_measurement_temperature 200(2)
_cell_measurement_theta_max 0
_cell_measurement_theta_min 0
_cell_volume 979.63(19)
_computing_molecular_graphics 'Ortep-3 for Windows (Farrugia, 1997)'
_computing_publication_material 'WinGX publication routines (Farrugia, 1999)'
_computing_structure_refinement 'SHELXL-97 (Sheldrick, 1997)'
_computing_structure_solution 'SHELXS-86 (Sheldrick, 1986)'
_diffrn_ambient_temperature 200(2)
_diffrn_measured_fraction_theta_full 0.994
_diffrn_measured_fraction_theta_max 0.994
_diffrn_radiation_monochromator graphite
_diffrn_radiation_source 'fine-focus sealed tube'
_diffrn_radiation_type MoK\a
_diffrn_radiation_wavelength 0.71073
_diffrn_reflns_av_R_equivalents 0.0206
_diffrn_reflns_av_sigmaI/netI 0.0389
_diffrn_reflns_limit_h_max 11
_diffrn_reflns_limit_h_min -8
_diffrn_reflns_limit_k_max 22
_diffrn_reflns_limit_k_min -20
_diffrn_reflns_limit_l_max 7
_diffrn_reflns_limit_l_min -7
_diffrn_reflns_number 2283
_diffrn_reflns_theta_full 24.88
_diffrn_reflns_theta_max 24.88
_diffrn_reflns_theta_min 2.72
_exptl_absorpt_coefficient_mu 0.104
_exptl_absorpt_correction_T_max 0.9897
_exptl_absorpt_correction_T_min 0.9546
_exptl_absorpt_correction_type multi-scan
_exptl_crystal_colour colorless
_exptl_crystal_density_diffrn 1.358
_exptl_crystal_density_method 'not measured'
_exptl_crystal_description prism
_exptl_crystal_F_000 432
_exptl_crystal_size_max 0.45
_exptl_crystal_size_mid 0.27
_exptl_crystal_size_min 0.10
_refine_diff_density_max 0.294
_refine_diff_density_min -0.309
_refine_diff_density_rms 0.038
_refine_ls_abs_structure_details 'Flack H D (1983), Acta Cryst. A39, 876-881'
_refine_ls_abs_structure_Flack 1.3(14)
_refine_ls_extinction_method none
_refine_ls_goodness_of_fit_ref 1.044
_refine_ls_hydrogen_treatment fixed
_refine_ls_matrix_type full
_refine_ls_number_parameters 127
_refine_ls_number_reflns 1427
_refine_ls_number_restraints 2
_refine_ls_restrained_S_all 1.044
_refine_ls_R_factor_all 0.0453
_refine_ls_R_factor_gt 0.0385
_refine_ls_shift/su_max 0.000
_refine_ls_shift/su_mean 0.000
_refine_ls_structure_factor_coef Fsqd
_refine_ls_weighting_details 'calc w=1/[\s^2^(Fo^2^)+(0.0652P)^2^+0.1602P] where P=(Fo^2^+2Fc^2^)/3'
_refine_ls_weighting_scheme calc
_refine_ls_wR_factor_gt 0.0993
_refine_ls_wR_factor_ref 0.1053
_reflns_number_gt 1286
_reflns_number_total 1427
_reflns_threshold_expression >2sigma(I)
_cod_data_source_file c3ob27352k.txt
_cod_data_source_block a11263
_cod_original_cell_volume 979.64(19)
_cod_original_sg_symbol_H-M 'C c'
_cod_database_code 7152868

loop_
_symmetry_equiv_pos_as_xyz
'x, y, z'
'x, -y, z+1/2'
'x+1/2, y+1/2, z'
'x+1/2, -y+1/2, z+1/2'

loop_
_atom_site_label
_atom_site_type_symbol
_atom_site_fract_x
_atom_site_fract_y
_atom_site_fract_z
_atom_site_U_iso_or_equiv
_atom_site_adp_type
_atom_site_occupancy
_atom_site_symmetry_multiplicity
_atom_site_calc_flag
_atom_site_refinement_flags
C1 C 0.5691(3) 0.09344(13) 0.5021(5) 0.0275(6) Uani 1 1 d .
C2 C 0.4790(4) 0.10556(16) 0.6402(5) 0.0363(7) Uani 1 1 d .
H2A H 0.4432 0.0595 0.6711 0.044 Uiso 1 1 calc R
H2B H 0.3791 0.1333 0.5379 0.044 Uiso 1 1 calc R
C3 C 0.5763(4) 0.14340(17) 0.8802(5) 0.0371(7) Uani 1 1 d .
H3A H 0.5233 0.1365 0.9818 0.044 Uiso 1 1 calc R
H3B H 0.5795 0.1945 0.8523 0.044 Uiso 1 1 calc R
C4 C 0.7501(3) 0.11369(17) 1.0081(5) 0.0351(7) Uani 1 1 d .
H4A H 0.7455 0.0626 1.0345 0.042 Uiso 1 1 calc R
H4B H 0.8131 0.1364 1.1681 0.042 Uiso 1 1 calc R
C5 C 0.8370(3) 0.12589(14) 0.8604(4) 0.0262(6) Uani 1 1 d .
C6 C 0.9854(3) 0.07769(14) 0.9372(5) 0.0275(6) Uani 1 1 d .
H6 H 0.9476 0.0277 0.9143 0.033 Uiso 1 1 calc R
C7 C 1.0739(3) 0.09077(14) 0.7915(5) 0.0278(6) Uani 1 1 d .
H7 H 0.9949 0.0806 0.6180 0.033 Uiso 1 1 calc R
C8 C 1.1274(4) 0.16690(14) 0.8085(5) 0.0330(7) Uani 1 1 d .
H8A H 1.1792 0.1742 0.7056 0.040 Uiso 1 1 calc R
H8B H 1.2097 0.1779 0.9776 0.040 Uiso 1 1 calc R
C9 C 0.9810(4) 0.21589(15) 0.7271(5) 0.0350(7) Uani 1 1 d .
H9A H 0.9057 0.2088 0.5524 0.042 Uiso 1 1 calc R
H9B H 1.0196 0.2653 0.7511 0.042 Uiso 1 1 calc R
C10 C 0.8884(3) 0.20287(15) 0.8671(5) 0.0320(7) Uani 1 1 d .
H10A H 0.7890 0.2328 0.7985 0.038 Uiso 1 1 calc R
H10B H 0.9587 0.2171 1.0375 0.038 Uiso 1 1 calc R
O1 O 0.5027(3) 0.07244(11) 0.2965(3) 0.0402(5) Uani 1 1 d .
O2 O 0.7304(2) 0.10701(10) 0.6037(3) 0.0309(5) Uani 1 1 d .
O3 O 1.0926(3) 0.08985(10) 1.1883(3) 0.0361(5) Uani 1 1 d .
H3 H 1.1755 0.0639 1.2365 0.054 Uiso 1 1 calc R
O4 O 1.2099(2) 0.04371(10) 0.8662(3) 0.0348(5) Uani 1 1 d .
H4 H 1.1751 0.0025 0.8249 0.052 Uiso 1 1 calc R

loop_
_atom_site_aniso_label
_atom_site_aniso_U_11
_atom_site_aniso_U_22
_atom_site_aniso_U_33
_atom_site_aniso_U_23
_atom_site_aniso_U_13
_atom_site_aniso_U_12
C1 0.0237(15) 0.0274(13) 0.0251(15) 0.0037(11) 0.0068(12) -0.0040(12)
C2 0.0260(16) 0.0427(17) 0.0376(17) 0.0029(13) 0.0134(14) -0.0049(13)
C3 0.0333(16) 0.0483(19) 0.0344(16) 0.0008(13) 0.0201(13) -0.0003(15)
C4 0.0318(17) 0.0477(19) 0.0226(15) 0.0048(12) 0.0104(13) 0.0003(13)
C5 0.0246(15) 0.0307(14) 0.0178(12) -0.0016(11) 0.0059(11) -0.0031(13)
C6 0.0267(14) 0.0249(14) 0.0189(13) -0.0008(10) 0.0015(11) -0.0020(11)
C7 0.0205(14) 0.0276(14) 0.0236(14) -0.0042(11) 0.0014(11) 0.0024(11)
C8 0.0278(15) 0.0317(15) 0.0379(16) -0.0013(12) 0.0146(13) -0.0007(13)
C9 0.0349(17) 0.0285(15) 0.0401(16) 0.0048(12) 0.0170(14) -0.0011(12)
C10 0.0320(17) 0.0238(14) 0.0348(15) 0.0014(12) 0.0120(13) 0.0035(12)
O1 0.0310(11) 0.0520(14) 0.0272(11) -0.0061(10) 0.0059(9) -0.0066(11)
O2 0.0197(10) 0.0466(11) 0.0194(9) -0.0018(8) 0.0038(8) -0.0017(9)
O3 0.0343(12) 0.0358(11) 0.0222(10) -0.0008(8) 0.0012(9) 0.0065(9)
O4 0.0277(11) 0.0291(10) 0.0360(10) -0.0093(9) 0.0063(8) 0.0051(9)

loop_
_atom_type_symbol
_atom_type_description
_atom_type_scat_dispersion_real
_atom_type_scat_dispersion_imag
_atom_type_scat_source
C C 0.0033 0.0016 'International Tables Vol C Tables 4.2.6.8 and 6.1.1.4'
H H 0.0000 0.0000 'International Tables Vol C Tables 4.2.6.8 and 6.1.1.4'
N N 0.0061 0.0033 'International Tables Vol C Tables 4.2.6.8 and 6.1.1.4'
O O 0.0106 0.0060 'International Tables Vol C Tables 4.2.6.8 and 6.1.1.4'

loop_
_geom_angle_atom_site_label_1
_geom_angle_atom_site_label_2
_geom_angle_atom_site_label_3
_geom_angle
O1 C1 O2 116.8(2)
O1 C1 C2 122.8(3)
O2 C1 C2 120.4(2)
C1 C2 C3 115.1(2)
C1 C2 H2A 108.5
C3 C2 H2A 108.5
C1 C2 H2B 108.5
C3 C2 H2B 108.5
H2A C2 H2B 107.5
C2 C3 C4 108.7(2)
C2 C3 H3A 110.0
C4 C3 H3A 110.0
C2 C3 H3B 110.0
C4 C3 H3B 110.0
H3A C3 H3B 108.3
C3 C4 C5 111.2(2)
C3 C4 H4A 109.4
C5 C4 H4A 109.4
C3 C4 H4B 109.4
C5 C4 H4B 109.4
H4A C4 H4B 108.0
O2 C5 C4 111.2(2)
O2 C5 C6 103.10(19)
C4 C5 C6 112.5(2)
O2 C5 C10 107.24(19)
C4 C5 C10 112.4(2)
C6 C5 C10 110.0(2)
O3 C6 C5 107.1(2)
O3 C6 C7 110.8(2)
C5 C6 C7 112.4(2)
O3 C6 H6 108.8
C5 C6 H6 108.8
C7 C6 H6 108.8
O4 C7 C8 111.4(2)
O4 C7 C6 110.5(2)
C8 C7 C6 111.6(2)
O4 C7 H7 107.7
C8 C7 H7 107.7
C6 C7 H7 107.7
C7 C8 C9 110.5(2)
C7 C8 H8A 109.5
C9 C8 H8A 109.5
C7 C8 H8B 109.5
C9 C8 H8B 109.5
H8A C8 H8B 108.1
C8 C9 C10 111.7(2)
C8 C9 H9A 109.3
C10 C9 H9A 109.3
C8 C9 H9B 109.3
C10 C9 H9B 109.3
H9A C9 H9B 107.9
C9 C10 C5 113.3(2)
C9 C10 H10A 108.9
C5 C10 H10A 108.9
C9 C10 H10B 108.9
C5 C10 H10B 108.9
H10A C10 H10B 107.7
C1 O2 C5 124.95(19)
C6 O3 H3 109.5
C7 O4 H4 109.5

loop_
_geom_bond_atom_site_label_1
_geom_bond_atom_site_label_2
_geom_bond_distance
C1 O1 1.205(3)
C1 O2 1.343(3)
C1 C2 1.493(4)
C2 C3 1.520(4)
C2 H2A 0.9900
C2 H2B 0.9900
C3 C4 1.525(4)
C3 H3A 0.9900
C3 H3B 0.9900
C4 C5 1.521(4)
C4 H4A 0.9900
C4 H4B 0.9900
C5 O2 1.479(3)
C5 C6 1.528(4)
C5 C10 1.534(4)
C6 O3 1.426(3)
C6 C7 1.525(4)
C6 H6 1.0000
C7 O4 1.432(3)
C7 C8 1.517(4)
C7 H7 1.0000
C8 C9 1.520(4)
C8 H8A 0.9900
C8 H8B 0.9900
C9 C10 1.526(4)
C9 H9A 0.9900
C9 H9B 0.9900
C10 H10A 0.9900
C10 H10B 0.9900
O3 H3 0.8400
O4 H4 0.8400
